data_7024481
loop_
_publ_author_name
'Kobayashi, Atsushi'
'Hara, Hirofumi'
'Noro, Shin-Ichiro'
'Kato, Masako'

_publ_section_title
;
 Multifunctional sensing ability of a new Pt/Zn-based luminescent
 coordination polymer.
;
_journal_issue 14
_journal_name_full 'Dalton transactions (Cambridge, England : 2003)'
_journal_page_first 3400
_journal_page_last 3406
_journal_paper_doi 10.1039/b917693d
_journal_volume 39
_journal_year 2010
_chemical_formula_moiety 'C14 H14 N4 O8 Pt Zn '
_chemical_formula_sum 'C14 H14 N4 O8 Pt Zn'
_chemical_formula_weight 626.76
_space_group_IT_number 11
_symmetry_cell_setting monoclinic
_symmetry_Int_Tables_number 11
_symmetry_space_group_name_Hall '-P 2yb'
_symmetry_space_group_name_H-M 'P 1 21/m 1'
_cell_angle_alpha 90.0000
_cell_angle_beta 101.38(3)
_cell_angle_gamma 90.0000
_cell_formula_units_Z 2
_cell_length_a 9.495(17)
_cell_length_b 6.577(11)
_cell_length_c 14.10(2)
_cell_measurement_reflns_used 2301
_cell_measurement_temperature 90.1
_cell_measurement_theta_max 31.4
_cell_measurement_theta_min 1.4
_cell_volume 863(2)
_computing_cell_refinement CrystalClear
_computing_data_collection CrystalClear
_computing_data_reduction CrystalStructure
_computing_publication_material 'CrystalStructure 3.8'
_computing_structure_refinement SHELXL
_computing_structure_solution SIR2004
_diffrn_detector_area_resol_mean 7.31
_diffrn_measured_fraction_theta_full 0.895
_diffrn_measured_fraction_theta_max 0.895
_diffrn_measurement_device_type 'Rigaku Mercury'
_diffrn_measurement_method \w
_diffrn_radiation_type synchrotron
_diffrn_radiation_wavelength 0.68900
_diffrn_reflns_av_R_equivalents 0.112
_diffrn_reflns_limit_h_max 13
_diffrn_reflns_limit_h_min -13
_diffrn_reflns_limit_k_max 9
_diffrn_reflns_limit_k_min -9
_diffrn_reflns_limit_l_max 20
_diffrn_reflns_limit_l_min -21
_diffrn_reflns_number 9503
_diffrn_reflns_theta_full 31.57
_diffrn_reflns_theta_max 31.57
_exptl_absorpt_coefficient_mu 9.419
_exptl_absorpt_correction_T_max 1.000
_exptl_absorpt_correction_T_min 0.025
_exptl_absorpt_correction_type numerical
_exptl_absorpt_process_details
;
Higashi, T. (1999). Program for Absorption Correction.
Rigaku Corporation, Tokyo, Japan.
;
_exptl_crystal_colour orange
_exptl_crystal_density_diffrn 2.410
_exptl_crystal_density_method 'not measured'
_exptl_crystal_description platelet
_exptl_crystal_F_000 596.00
_exptl_crystal_size_max 0.15
_exptl_crystal_size_mid 0.05
_exptl_crystal_size_min 0.02
_refine_diff_density_max 10.28
_refine_diff_density_min -6.69
_refine_ls_extinction_method none
_refine_ls_goodness_of_fit_ref 1.056
_refine_ls_hydrogen_treatment refall
_refine_ls_number_parameters 168
_refine_ls_number_reflns 3055
_refine_ls_R_factor_gt 0.0771
_refine_ls_shift/su_max 0.0010
_refine_ls_structure_factor_coef Fsqd
_refine_ls_weighting_details 'w = 1/[\s2^(Fo2^)+(0.1445P)2^+3.5307P] where P=(Fo2^+2Fc2^)/3'
_refine_ls_weighting_scheme calc
_refine_ls_wR_factor_ref 0.2292
_reflns_number_gt 2470
_reflns_number_total 3055
_reflns_threshold_expression F2^>2.0\s(F2^)
_cod_data_source_file b917693d.txt
_cod_data_source_block HH03-124Zn-a
_cod_original_cell_volume 864(3)
_cod_original_formula_sum 'C14 H14 N4 O8 Pt Zn '
_cod_database_code 7024481

loop_
_symmetry_equiv_pos_site_id
_symmetry_equiv_pos_as_xyz
1 +X,+Y,+Z
2 -X,1/2+Y,-Z
3 -X,-Y,-Z
4 +X,1/2-Y,+Z

loop_
_atom_site_label
_atom_site_type_symbol
_atom_site_fract_x
_atom_site_fract_y
_atom_site_fract_z
_atom_site_U_iso_or_equiv
_atom_site_adp_type
_atom_site_occupancy
_atom_site_symmetry_multiplicity
_atom_site_calc_flag
_atom_site_refinement_flags
Pt(1) Pt 0.51806(6) 0.2500 0.00780(3) 0.0199(2) Uani 1.00 2 d S
Zn(1) Zn 0.7815(3) 0.2500 0.54170(19) 0.0596(8) Uani 1.00 2 d S
O(1) O 0.638(2) 0.2500 0.4133(11) 0.086(7) Uani 1.00 2 d S
O(2) O 0.4314(19) 0.2500 0.4644(12) 0.065(5) Uani 1.00 2 d S
O(3) O 0.152(2) 0.2500 -0.3544(13) 0.091(8) Uani 1.00 2 d S
O(4) O -0.0762(19) 0.2500 -0.3314(12) 0.073(6) Uani 1.00 2 d S
O(5) O 0.631(2) 0.2500 0.6215(12) 0.085(7) Uani 1.00 2 d S
O(6) O 0.812(3) 0.577(5) 0.519(2) 0.079(12) Uiso 0.55 1 d P
O(7) O 0.928(4) 0.2500 -0.6607(18) 0.123(12) Uani 1.00 2 d S
O(8) O 0.897(4) 0.490(3) 0.514(2) 0.081(14) Uiso 0.58 1 d P
N(1) N 0.4264(12) 0.2500 0.1276(9) 0.019(2) Uani 1.00 2 d S
N(2) N 0.3065(14) 0.2500 -0.0596(8) 0.019(2) Uani 1.00 2 d S
N(3) N 0.6338(17) 0.2500 -0.1839(10) 0.032(2) Uani 1.00 2 d S
N(4) N 0.8288(16) 0.2500 0.1310(11) 0.031(2) Uani 1.00 2 d S
C(1) C 0.4923(18) 0.2500 0.2197(11) 0.028(2) Uani 1.00 2 d S
C(2) C 0.4182(19) 0.2500 0.2957(12) 0.036(3) Uani 1.00 2 d S
C(3) C 0.271(2) 0.2500 0.2758(12) 0.037(3) Uani 1.00 2 d S
C(4) C 0.1937(19) 0.2500 0.1789(11) 0.033(3) Uani 1.00 2 d S
C(5) C 0.2777(17) 0.2500 0.1059(11) 0.025(2) Uani 1.00 2 d S
C(6) C 0.2117(16) 0.2500 0.0008(11) 0.022(2) Uani 1.00 2 d S
C(7) C 0.0653(15) 0.2500 -0.0313(12) 0.024(2) Uani 1.00 2 d S
C(8) C 0.0128(17) 0.2500 -0.1332(12) 0.029(3) Uani 1.00 2 d S
C(9) C 0.1067(18) 0.2500 -0.1950(12) 0.028(2) Uani 1.00 2 d S
C(10) C 0.2554(17) 0.2500 -0.1546(10) 0.024(2) Uani 1.00 2 d S
C(11) C 0.500(2) 0.2500 0.3997(14) 0.053(5) Uani 1.00 2 d S
C(12) C 0.058(3) 0.2500 -0.3049(14) 0.052(5) Uani 1.00 2 d S
C(13) C 0.5936(17) 0.2500 -0.1112(10) 0.022(2) Uani 1.00 2 d S
C(14) C 0.7088(15) 0.2500 0.0798(11) 0.020(2) Uani 1.00 2 d S
H(1) H 0.5943 0.2500 0.2344 0.034 Uiso 1.00 2 c R
H(2) H 0.2199 0.2500 0.3274 0.044 Uiso 1.00 2 c R
H(3) H 0.0917 0.2500 0.1636 0.040 Uiso 1.00 2 c R
H(4) H 0.0015 0.2500 0.0128 0.029 Uiso 1.00 2 c R
H(5) H -0.0877 0.2500 -0.1581 0.035 Uiso 1.00 2 c R
H(6) H 0.3217 0.2500 -0.1970 0.029 Uiso 1.00 2 c R

loop_
_atom_site_aniso_label
_atom_site_aniso_U_11
_atom_site_aniso_U_22
_atom_site_aniso_U_33
_atom_site_aniso_U_12
_atom_site_aniso_U_13
_atom_site_aniso_U_23
Pt(1) 0.0155(3) 0.0274(2) 0.0171(3) 0.0000 0.0044(2) 0.0000
Zn(1) 0.0287(12) 0.124(2) 0.0224(11) 0.0000 -0.0031(9) 0.0000
O(1) 0.036(9) 0.21(2) 0.012(6) 0.0000 0.002(6) 0.0000
O(2) 0.032(8) 0.140(17) 0.023(7) 0.0000 -0.000(6) 0.0000
O(3) 0.049(11) 0.20(2) 0.024(7) 0.0000 0.015(8) 0.0000
O(4) 0.033(8) 0.153(19) 0.024(7) 0.0000 -0.015(6) 0.0000
O(5) 0.033(9) 0.20(2) 0.016(7) 0.0000 -0.004(6) 0.0000
O(7) 0.09(2) 0.23(3) 0.040(12) 0.0000 -0.005(13) 0.0000
N(1) 0.007(4) 0.032(5) 0.018(5) 0.0000 0.001(4) 0.0000
N(2) 0.024(6) 0.024(4) 0.008(4) 0.0000 -0.001(4) 0.0000
N(3) 0.021(6) 0.059(7) 0.017(6) 0.0000 0.007(5) 0.0000
N(4) 0.017(6) 0.052(7) 0.024(6) 0.0000 0.003(5) 0.0000
C(1) 0.017(6) 0.050(7) 0.017(6) 0.0000 0.001(5) 0.0000
C(2) 0.016(7) 0.075(11) 0.022(7) 0.0000 0.011(6) 0.0000
C(3) 0.021(7) 0.072(11) 0.013(6) 0.0000 -0.007(5) 0.0000
C(4) 0.017(7) 0.068(10) 0.014(6) 0.0000 0.002(5) 0.0000
C(5) 0.020(6) 0.025(5) 0.026(7) 0.0000 -0.003(5) 0.0000
C(6) 0.021(6) 0.018(4) 0.027(6) 0.0000 0.003(5) 0.0000
C(7) 0.005(5) 0.034(5) 0.036(7) 0.0000 0.009(5) 0.0000
C(8) 0.015(6) 0.041(6) 0.025(7) 0.0000 -0.013(5) 0.0000
C(9) 0.018(6) 0.036(6) 0.025(7) 0.0000 -0.010(5) 0.0000
C(10) 0.019(6) 0.040(6) 0.014(5) 0.0000 0.005(5) 0.0000
C(11) 0.028(10) 0.115(19) 0.013(7) 0.0000 -0.003(7) 0.0000
C(12) 0.034(11) 0.106(18) 0.012(7) 0.0000 -0.007(7) 0.0000
C(13) 0.018(6) 0.037(6) 0.012(5) 0.0000 0.001(5) 0.0000
C(14) 0.018(6) 0.007(3) 0.032(7) 0.0000 -0.001(5) 0.0000

loop_
_atom_type_symbol
_atom_type_description
_atom_type_scat_dispersion_real
_atom_type_scat_dispersion_imag
_atom_type_scat_source
C C 0.000 0.000
;
International Tables for Crystallography
(1992, Vol. C, Tables 4.2.6.8 and 6.1.1.4)
;
H H 0.000 0.000
;
International Tables for Crystallography
(1992, Vol. C, Table 6.1.1.4)
;
N N 0.000 0.000
;
International Tables for Crystallography
(1992, Vol. C, Tables 4.2.6.8 and 6.1.1.4)
;
O O 0.000 0.000
;
International Tables for Crystallography
(1992, Vol. C, Tables 4.2.6.8 and 6.1.1.4)
;
Pt Pt 0.000 0.000
;
International Tables for Crystallography
(1992, Vol. C, Tables 4.2.6.8 and 6.1.1.4)
;
Zn Zn 0.000 0.000
;
International Tables for Crystallography
(1992, Vol. C, Tables 4.2.6.8 and 6.1.1.4)
;

loop_
_geom_angle_atom_site_label_1
_geom_angle_atom_site_label_2
_geom_angle_atom_site_label_3
_geom_angle
_geom_angle_publ_flag
_geom_angle_site_symmetry_1
_geom_angle_site_symmetry_3
N(1) Pt(1) N(2) 81.1(4) yes . .
N(1) Pt(1) C(13) 176.5(5) yes . .
N(1) Pt(1) C(14) 94.3(5) yes . .
N(2) Pt(1) C(13) 95.4(5) yes . .
N(2) Pt(1) C(14) 175.4(6) yes . .
C(13) Pt(1) C(14) 89.2(6) yes . .
O(1) Zn(1) O(4) 179.9(6) yes . 1_656
O(1) Zn(1) O(5) 94.2(7) yes . .
O(1) Zn(1) O(6) 87.5(7) yes . .
O(1) Zn(1) O(6) 87.5(7) yes . 4_555
O(1) Zn(1) O(8) 96.9(11) yes . .
O(1) Zn(1) O(8) 96.9(11) yes . 4_555
O(4) Zn(1) O(5) 85.9(7) yes 1_656 .
O(4) Zn(1) O(6) 92.5(7) yes 1_656 .
O(4) Zn(1) O(6) 92.5(7) yes 1_656 4_555
O(4) Zn(1) O(8) 83.0(11) yes 1_656 .
O(4) Zn(1) O(8) 83.0(11) yes 1_656 4_555
O(5) Zn(1) O(6) 102.3(9) yes . .
O(5) Zn(1) O(6) 102.3(9) yes . 4_555
O(5) Zn(1) O(8) 126.5(11) yes . .
O(5) Zn(1) O(8) 126.5(11) yes . 4_555
O(6) Zn(1) O(6) 155.2(13) yes . 4_555
O(6) Zn(1) O(8) 27.1(14) yes . .
O(6) Zn(1) O(8) 130.2(14) yes . 4_555
O(6) Zn(1) O(8) 130.2(14) yes 4_555 .
O(6) Zn(1) O(8) 27.1(14) yes 4_555 4_555
O(8) Zn(1) O(8) 103.7(15) yes . 4_555
Zn(1) O(1) C(11) 127.9(14) yes . .
Zn(1) O(4) C(12) 136.6(16) yes 1_454 .
Zn(1) O(6) O(8) 66(2) yes . .
Zn(1) O(8) O(6) 87(3) yes . .
Pt(1) N(1) C(1) 127.8(10) yes . .
Pt(1) N(1) C(5) 113.5(9) yes . .
C(1) N(1) C(5) 118.7(14) yes . .
Pt(1) N(2) C(6) 114.9(8) yes . .
Pt(1) N(2) C(10) 126.6(11) yes . .
C(6) N(2) C(10) 118.5(13) yes . .
N(1) C(1) C(2) 122.8(14) yes . .
C(1) C(2) C(3) 119.5(14) yes . .
C(1) C(2) C(11) 120.2(15) yes . .
C(3) C(2) C(11) 120.3(16) yes . .
C(2) C(3) C(4) 120.7(17) yes . .
C(3) C(4) C(5) 116.1(15) yes . .
N(1) C(5) C(4) 122.2(13) yes . .
N(1) C(5) C(6) 115.5(14) yes . .
C(4) C(5) C(6) 122.3(13) yes . .
N(2) C(6) C(5) 115.1(12) yes . .
N(2) C(6) C(7) 123.1(13) yes . .
C(5) C(6) C(7) 121.8(15) yes . .
C(6) C(7) C(8) 117.5(15) yes . .
C(7) C(8) C(9) 120.1(14) yes . .
C(8) C(9) C(10) 118.0(14) yes . .
C(8) C(9) C(12) 122.9(16) yes . .
C(10) C(9) C(12) 119.1(17) yes . .
N(2) C(10) C(9) 122.8(15) yes . .
O(1) C(11) O(2) 124.5(17) yes . .
O(1) C(11) C(2) 117.1(17) yes . .
O(2) C(11) C(2) 118.4(16) yes . .
O(3) C(12) O(4) 129.4(19) yes . .
O(3) C(12) C(9) 118(2) yes . .
O(4) C(12) C(9) 113(2) yes . .
Pt(1) C(13) N(3) 177.7(13) yes . .
Pt(1) C(14) N(4) 176.3(14) yes . .
N(1) C(1) H(1) 118.6 no . .
C(2) C(1) H(1) 118.7 no . .
C(2) C(3) H(2) 119.8 no . .
C(4) C(3) H(2) 119.5 no . .
C(3) C(4) H(3) 121.9 no . .
C(5) C(4) H(3) 121.9 no . .
C(6) C(7) H(4) 121.3 no . .
C(8) C(7) H(4) 121.2 no . .
C(7) C(8) H(5) 119.9 no . .
C(9) C(8) H(5) 120.0 no . .
N(2) C(10) H(6) 118.6 no . .
C(9) C(10) H(6) 118.6 no . .

loop_
_geom_bond_atom_site_label_1
_geom_bond_atom_site_label_2
_geom_bond_distance
_geom_bond_publ_flag
_geom_bond_site_symmetry_2
Pt(1) N(1) 2.048(13) yes .
Pt(1) N(2) 2.046(12) yes .
Pt(1) C(13) 1.951(15) yes .
Pt(1) C(14) 1.894(13) yes .
Zn(1) O(1) 2.040(15) yes .
Zn(1) O(4) 2.019(15) yes 1_656
Zn(1) O(5) 1.99(2) yes .
Zn(1) O(6) 2.20(3) yes .
Zn(1) O(6) 2.20(3) yes 4_555
Zn(1) O(8) 2.01(3) yes .
Zn(1) O(8) 2.01(3) yes 4_555
O(1) C(11) 1.29(2) yes .
O(2) C(11) 1.22(2) yes .
O(3) C(12) 1.24(3) yes .
O(4) C(12) 1.26(3) yes .
O(6) O(8) 1.01(5) yes .
N(1) C(1) 1.326(18) yes .
N(1) C(5) 1.384(19) yes .
N(2) C(6) 1.36(2) yes .
N(2) C(10) 1.332(17) yes .
N(3) C(13) 1.16(2) yes .
N(4) C(14) 1.223(19) yes .
C(1) C(2) 1.39(2) yes .
C(2) C(3) 1.37(2) yes .
C(2) C(11) 1.52(2) yes .
C(3) C(4) 1.42(2) yes .
C(4) C(5) 1.42(2) yes .
C(5) C(6) 1.49(2) yes .
C(6) C(7) 1.374(19) yes .
C(7) C(8) 1.43(2) yes .
C(8) C(9) 1.36(2) yes .
C(9) C(10) 1.41(2) yes .
C(9) C(12) 1.53(2) yes .
C(1) H(1) 0.950 no .
C(3) H(2) 0.951 no .
C(4) H(3) 0.950 no .
C(7) H(4) 0.950 no .
C(8) H(5) 0.950 no .
C(10) H(6) 0.950 no .

loop_
_geom_contact_atom_site_label_1
_geom_contact_atom_site_label_2
_geom_contact_distance
_geom_contact_site_symmetry_2
Pt(1) Pt(1) 3.30935(7) 2_645
Pt(1) Pt(1) 3.30935(7) 2_655
Zn(1) O(7) 3.41(3) 1_556
O(1) O(7) 3.13(4) 1_556
O(2) O(5) 3.514(7) 2_646
O(2) O(5) 3.514(7) 2_656
O(2) O(6) 2.63(3) 2_646
O(2) O(6) 2.63(4) 3_666
O(3) O(6) 2.67(3) 2_645
O(3) O(6) 2.67(3) 3_665
O(3) O(7) 3.391(10) 2_644
O(3) O(7) 3.391(10) 2_654
O(3) O(8) 2.79(3) 2_645
O(3) O(8) 2.79(3) 3_665
O(3) O(8) 3.17(3) 4_454
O(4) O(6) 3.05(3) 4_454
O(4) O(7) 3.587(17) 2_644
O(4) O(7) 3.587(17) 2_654
O(4) O(8) 2.67(3) 4_454
O(5) O(2) 3.514(7) 2_646
O(5) O(2) 3.514(7) 2_656
O(5) N(3) 2.74(2) 1_556
O(5) C(2) 3.551(9) 2_646
O(5) C(2) 3.551(9) 2_656
O(5) C(11) 3.508(9) 2_646
O(5) C(11) 3.508(9) 2_656
O(6) O(2) 2.63(4) 2_656
O(6) O(3) 2.67(3) 2_655
O(6) O(6) 2.27(4) 4_565
O(6) O(7) 3.07(4) 2_755
O(6) O(8) 2.92(5) 3_766
O(6) O(8) 2.96(4) 4_565
O(6) C(3) 3.34(3) 2_656
O(6) C(11) 3.57(4) 2_656
O(7) Zn(1) 3.41(3) 1_554
O(7) O(1) 3.13(4) 1_554
O(7) O(3) 3.391(10) 2_644
O(7) O(3) 3.391(10) 2_654
O(7) O(4) 3.587(16) 2_644
O(7) O(4) 3.587(16) 2_654
O(7) O(6) 3.07(4) 2_745
O(7) O(6) 3.07(4) 3_765
O(7) O(8) 2.98(4) 1_554
O(7) O(8) 2.94(4) 2_745
O(7) O(8) 2.94(4) 3_765
O(7) O(8) 2.98(4) 4_554
O(7) N(4) 2.90(2) 1_554
O(7) C(3) 3.54(4) 1_654
O(7) C(12) 3.331(5) 2_644
O(7) C(12) 3.331(5) 2_654
O(8) O(3) 2.79(3) 2_655
O(8) O(6) 2.92(5) 3_766
O(8) O(6) 2.96(4) 4_565
O(8) O(7) 2.98(4) 1_556
O(8) O(7) 2.94(4) 2_755
O(8) O(8) 2.06(6) 3_766
O(8) O(8) 3.42(3) 4_565
O(8) C(12) 3.50(4) 2_655
N(1) N(3) 3.457(6) 2_645
N(1) N(3) 3.457(6) 2_655
N(1) C(13) 3.2997(13) 2_645
N(1) C(13) 3.2997(13) 2_655
N(2) C(14) 3.3017(15) 2_645
N(2) C(14) 3.3017(15) 2_655
N(3) O(5) 2.74(2) 1_554
N(3) N(1) 3.457(6) 2_645
N(3) N(1) 3.457(6) 2_655
N(3) C(1) 3.502(7) 2_645
N(3) C(1) 3.502(7) 2_655
N(3) C(5) 3.517(6) 2_645
N(3) C(5) 3.517(6) 2_655
N(3) C(8) 3.53(2) 1_655
N(4) O(7) 2.90(2) 1_556
N(4) C(4) 3.40(2) 1_655
N(4) C(7) 3.51(2) 1_655
N(4) C(9) 3.433(5) 2_645
N(4) C(9) 3.433(5) 2_655
N(4) C(10) 3.416(6) 2_645
N(4) C(10) 3.416(6) 2_655
C(1) N(3) 3.502(7) 2_645
C(1) N(3) 3.502(7) 2_655
C(2) O(5) 3.551(9) 2_646
C(2) O(5) 3.551(9) 2_656
C(3) O(6) 3.34(3) 2_646
C(3) O(6) 3.34(3) 3_666
C(3) O(7) 3.54(4) 1_456
C(4) N(4) 3.40(2) 1_455
C(5) N(3) 3.517(6) 2_645
C(5) N(3) 3.517(6) 2_655
C(5) C(13) 3.504(7) 2_645
C(5) C(13) 3.504(7) 2_655
C(7) N(4) 3.51(2) 1_455
C(8) N(3) 3.53(2) 1_455
C(9) N(4) 3.433(5) 2_645
C(9) N(4) 3.433(5) 2_655
C(10) N(4) 3.416(6) 2_645
C(10) N(4) 3.416(6) 2_655
C(10) C(14) 3.450(6) 2_645
C(10) C(14) 3.450(6) 2_655
C(11) O(5) 3.508(9) 2_646
C(11) O(5) 3.508(9) 2_656
C(11) O(6) 3.57(4) 2_646
C(11) O(6) 3.57(4) 3_666
C(12) O(7) 3.331(5) 2_644
C(12) O(7) 3.331(5) 2_654
C(12) O(8) 3.50(4) 2_645
C(12) O(8) 3.50(4) 3_665
C(12) O(8) 3.14(3) 4_454
C(13) N(1) 3.2997(14) 2_645
C(13) N(1) 3.2997(14) 2_655
C(13) C(5) 3.504(7) 2_645
C(13) C(5) 3.504(7) 2_655
C(14) N(2) 3.3017(15) 2_645
C(14) N(2) 3.3017(15) 2_655
C(14) C(10) 3.450(6) 2_645
C(14) C(10) 3.450(6) 2_655
O(4) H(2) 3.565 2_545
O(4) H(2) 3.565 2_555
O(5) H(2) 3.597 2_646
O(5) H(2) 3.597 2_656
O(6) H(2) 2.516 2_656
O(7) H(1) 3.221 1_554
O(7) H(2) 2.810 1_654
O(7) H(3) 3.174 1_654
O(8) H(2) 3.190 2_656
N(3) H(5) 2.597 1_655
N(4) H(3) 2.448 1_655
N(4) H(4) 2.559 1_655
C(4) H(5) 3.435 2_545
C(4) H(5) 3.435 2_555
C(7) H(4) 3.369 2_545
C(7) H(4) 3.369 2_555
C(8) H(3) 3.438 2_545
C(8) H(3) 3.438 2_555
C(13) H(5) 3.222 1_655
C(14) H(3) 3.595 1_655
C(14) H(4) 3.107 1_655
H(1) O(7) 3.221 1_556
H(1) H(6) 3.449 2_645
H(1) H(6) 3.449 2_655
H(2) O(4) 3.565 2_545
H(2) O(4) 3.565 2_555
H(2) O(5) 3.597 2_646
H(2) O(5) 3.597 2_656
H(2) O(6) 2.516 2_646
H(2) O(6) 2.516 3_666
H(2) O(7) 2.810 1_456
H(2) O(8) 3.190 2_646
H(2) O(8) 3.190 3_666
H(3) O(7) 3.174 1_456
H(3) N(4) 2.448 1_455
H(3) C(8) 3.438 2_545
H(3) C(8) 3.438 2_555
H(3) C(14) 3.595 1_455
H(3) H(5) 3.290 2_545
H(3) H(5) 3.290 2_555
H(4) N(4) 2.559 1_455
H(4) C(7) 3.369 2_545
H(4) C(7) 3.369 2_555
H(4) C(14) 3.107 1_455
H(4) H(4) 3.308 2_545
H(4) H(4) 3.308 2_555
H(5) N(3) 2.597 1_455
H(5) C(4) 3.435 2_545
H(5) C(4) 3.435 2_555
H(5) C(13) 3.222 1_455
H(5) H(3) 3.290 2_545
H(5) H(3) 3.290 2_555
H(6) H(1) 3.449 2_645
H(6) H(1) 3.449 2_655

loop_
_geom_torsion_atom_site_label_1
_geom_torsion_atom_site_label_2
_geom_torsion_atom_site_label_3
_geom_torsion_atom_site_label_4
_geom_torsion
_geom_torsion_site_symmetry_1
_geom_torsion_site_symmetry_3
_geom_torsion_site_symmetry_4
O(1) Zn(1) O(6) O(8) -110(2) . . .
O(6) Zn(1) O(1) C(11) -102.1(9) . . .
O(1) Zn(1) O(6) O(8) 110(2) . 4_555 4_555
O(6) Zn(1) O(1) C(11) 102.1(9) 4_555 . .
O(1) Zn(1) O(8) O(6) 71(2) . . .
O(8) Zn(1) O(1) C(11) -127.6(11) . . .
O(1) Zn(1) O(8) O(6) -71(2) . 4_555 4_555
O(8) Zn(1) O(1) C(11) 127.6(11) 4_555 . .
O(4) Zn(1) O(6) O(8) 69(2) 1_656 . .
O(6) Zn(1) O(4) C(12) -77.9(9) . 1_656 1_656
O(4) Zn(1) O(6) O(8) -69(2) 1_656 4_555 4_555
O(6) Zn(1) O(4) C(12) 77.9(9) 4_555 1_656 1_656
O(4) Zn(1) O(8) O(6) -110(2) 1_656 . .
O(8) Zn(1) O(4) C(12) -52.4(11) . 1_656 1_656
O(4) Zn(1) O(8) O(6) 110(2) 1_656 4_555 4_555
O(8) Zn(1) O(4) C(12) 52.4(11) 4_555 1_656 1_656
O(5) Zn(1) O(6) O(8) 156(2) . . .
O(5) Zn(1) O(6) O(8) -156(2) . 4_555 4_555
O(5) Zn(1) O(8) O(6) -30(3) . . .
O(5) Zn(1) O(8) O(6) 30(3) . 4_555 4_555
O(6) Zn(1) O(6) O(8) 32(4) . 4_555 4_555
O(6) Zn(1) O(6) O(8) -32(4) 4_555 . .
O(6) Zn(1) O(8) O(6) -163(2) . 4_555 4_555
O(8) Zn(1) O(6) O(8) -14(3) 4_555 . .
O(6) Zn(1) O(8) O(6) 163(2) 4_555 . .
O(8) Zn(1) O(6) O(8) 14(3) . 4_555 4_555
O(8) Zn(1) O(8) O(6) -169(2) . 4_555 4_555
O(8) Zn(1) O(8) O(6) 169(2) 4_555 . .
